data_1531973
loop_
_publ_author_name
'Ohashi, Y.'
'Finger, L.W.'

_publ_section_title
;
 Refinement of the crystal structure of sanidine at 25 and 400 C
;
_journal_name_full 'Carnegie Institution of Washington: Yearbook'
_journal_page_first 539
_journal_page_last 544
_journal_volume 73
_journal_year 1974
_chemical_formula_sum 'Al4 K3.44 Na0.56 O32 Si12'
_chemical_name_systematic '(Na.56 K3.44) (Al4 Si12 O32)'
_space_group_IT_number 12
_symmetry_space_group_name_Hall '-C 2y'
_symmetry_space_group_name_H-M 'C 1 2/m 1'
_cell_angle_alpha 90
_cell_angle_beta 115.9
_cell_angle_gamma 90
_cell_formula_units_Z 1
_cell_length_a 8.603
_cell_length_b 13.011
_cell_length_c 7.175
_cell_volume 722.456
_citation_journal_id_ASTM CIWYAO
_cod_data_source_file Ohashi_CIWYAO_1974_1029.cif
_cod_data_source_block Al4K3.44Na0.56O32Si12
_cod_original_cell_volume 722.4562
_cod_database_code 1531973

loop_
_symmetry_equiv_pos_as_xyz
x,y,z
-x,y,-z
-x,-y,-z
x,-y,z
x+1/2,y+1/2,z
-x+1/2,y+1/2,-z
-x+1/2,-y+1/2,-z
x+1/2,-y+1/2,z

loop_
_atom_site_label
_atom_site_type_symbol
_atom_site_fract_x
_atom_site_fract_y
_atom_site_fract_z
_atom_site_occupancy
_atom_site_U_iso_or_equiv
Na1 Na+1 0.2908 0 0.14 0.14 0.0
K1 K+1 0.2908 0 0.14 0.86 0.0
Al2 Al+3 0.7116 0.1191 0.346 0.18 0.0
O2 O-2 0.646 0 0.2862 1 0.0
O1 O-2 0 0.1487 0 1 0.0
O4 O-2 0.0359 0.3104 0.26 1 0.0
Al1 Al+3 0.0103 0.1857 0.2238 0.32 0.0
O3 O-2 0.8318 0.1496 0.2309 1 0.0
O5 O-2 0.1787 0.1271 0.4039 1 0.0
Si2 Si+4 0.7116 0.1191 0.346 0.82 0.0
Si1 Si+4 0.0103 0.1857 0.2238 0.68 0.0
